data_4343029
loop_
_publ_author_name
'Manna, Biplab'
'Anothumakkool, Bihag'
'Desai, Aamod V.'
'Samanta, Partha'
'Kurungot, Sreekumar'
'Ghosh, Sujit K.'

_publ_section_title
;
 Coherent fusion of water array and protonated amine in a
 metal-sulfate-based coordination polymer for proton conduction.
;
_journal_issue 11
_journal_name_full 'Inorganic chemistry'
_journal_page_first 5366
_journal_page_last 5371
_journal_paper_doi 10.1021/acs.inorgchem.5b00416
_journal_volume 54
_journal_year 2015
_chemical_formula_moiety 'C12 H30 In2 N24 O22 S4'
_chemical_formula_sum 'C12 H30 In2 N24 O22 S4'
_chemical_formula_weight 1220.46
_chemical_name_systematic
; 
 ? 
;
_space_group_IT_number 14
_symmetry_cell_setting monoclinic
_symmetry_space_group_name_Hall '-P 2yn'
_symmetry_space_group_name_H-M 'P 1 21/n 1'
_atom_sites_solution_hydrogens geom
_atom_sites_solution_primary direct
_atom_sites_solution_secondary difmap
_audit_creation_method SHELXL-97
_cell_angle_alpha 90.00
_cell_angle_beta 90.144(3)
_cell_angle_gamma 90.00
_cell_formula_units_Z 4
_cell_length_a 10.8141(17)
_cell_length_b 13.092(2)
_cell_length_c 27.175(4)
_cell_measurement_temperature 100(2)
_cell_volume 3847.4(10)
_computing_cell_refinement 'Bruker SAINT'
_computing_data_collection 'Bruker APEX2'
_computing_data_reduction 'Bruker SAINT'
_computing_molecular_graphics 'Bruker SHELXTL'
_computing_publication_material 'Bruker SHELXTL'
_computing_structure_refinement 'SHELXL-2013 (Sheldrick 2013)'
_computing_structure_solution 'SHELXS-97 (Sheldrick 2008)'
_diffrn_ambient_temperature 100(2)
_diffrn_measured_fraction_theta_full 0.973
_diffrn_measured_fraction_theta_max 0.973
_diffrn_measurement_device_type 'Bruker APEX-II CCD'
_diffrn_measurement_method '\f and \w scans'
_diffrn_radiation_monochromator graphite
_diffrn_radiation_source 'fine-focus sealed tube'
_diffrn_radiation_type MoK\a
_diffrn_radiation_wavelength 0.71073
_diffrn_reflns_av_R_equivalents 0.0607
_diffrn_reflns_av_sigmaI/netI 0.0456
_diffrn_reflns_limit_h_max 14
_diffrn_reflns_limit_h_min -14
_diffrn_reflns_limit_k_max 17
_diffrn_reflns_limit_k_min -16
_diffrn_reflns_limit_l_max 34
_diffrn_reflns_limit_l_min -36
_diffrn_reflns_number 58513
_diffrn_reflns_theta_full 28.46
_diffrn_reflns_theta_max 28.46
_diffrn_reflns_theta_min 0.75
_exptl_absorpt_coefficient_mu 1.531
_exptl_absorpt_correction_T_max 0.8619
_exptl_absorpt_correction_T_min 0.7917
_exptl_absorpt_correction_type multi-scan
_exptl_absorpt_process_details 'multi-scan absorption correction'
_exptl_crystal_colour Colourless
_exptl_crystal_density_diffrn 2.104
_exptl_crystal_density_method 'not measured'
_exptl_crystal_description 'Rod shaped'
_exptl_crystal_F_000 2424
_exptl_crystal_size_max 0.16
_exptl_crystal_size_mid 0.14
_exptl_crystal_size_min 0.10
_refine_diff_density_max 5.791
_refine_diff_density_min -3.904
_refine_diff_density_rms 0.296
_refine_ls_extinction_method none
_refine_ls_goodness_of_fit_ref 1.068
_refine_ls_hydrogen_treatment mixed
_refine_ls_matrix_type full
_refine_ls_number_parameters 581
_refine_ls_number_reflns 9462
_refine_ls_number_restraints 62
_refine_ls_restrained_S_all 1.066
_refine_ls_R_factor_all 0.1180
_refine_ls_R_factor_gt 0.0964
_refine_ls_shift/su_max 0.004
_refine_ls_shift/su_mean 0.000
_refine_ls_structure_factor_coef Fsqd
_refine_ls_weighting_details 'calc w=1/[\s^2^(Fo^2^)+(0.1566P)^2^+51.5612P] where P=(Fo^2^+2Fc^2^)/3'
_refine_ls_weighting_scheme calc
_refine_ls_wR_factor_gt 0.2504
_refine_ls_wR_factor_ref 0.2683
_reflns_number_gt 7509
_reflns_number_total 9462
_reflns_threshold_expression >2sigma(I)
_cod_data_source_file ic5b00416_si_002.cif
_cod_data_source_block Compound1
_cod_depositor_comments
;
The following automatic conversions were performed:

'_symmetry_cell_setting' value 'Monoclinic' changed to 'monoclinic'
according to
/usr/data/users/saulius/crontab/automatic-downloads/rss-feeds/ACS/lib/dictionaries/cif_core.dic
dictionary named 'cif_core.dic' version 2.4.2 from 2011-04-26.

Automatic conversion script
Id: cif_fix_values 3271 2015-04-21 07:52:19Z andrius 

 Adding full bibliography for 4343029.cif.
;
_cod_original_sg_symbol_H-M P21/n
_cod_database_code 4343029

loop_
_symmetry_equiv_pos_as_xyz
'x, y, z'
'-x+1/2, y+1/2, -z+1/2'
'-x, -y, -z'
'x-1/2, -y-1/2, z-1/2'

loop_
_atom_site_label
_atom_site_type_symbol
_atom_site_fract_x
_atom_site_fract_y
_atom_site_fract_z
_atom_site_U_iso_or_equiv
_atom_site_adp_type
_atom_site_occupancy
_atom_site_symmetry_multiplicity
_atom_site_calc_flag
_atom_site_refinement_flags
C1 C 0.5020(12) 0.8850(11) 0.9746(6) 0.033(3) Uani 1 1 d .
C2 C 0.6734(17) 0.8951(12) 0.9267(6) 0.038(3) Uani 1 1 d .
C3 C 0.4758(17) 0.9125(11) 0.8910(7) 0.046(4) Uani 1 1 d .
C4 C 0.8184(19) 0.6450(13) 0.9296(7) 0.052(5) Uani 1 1 d .
C5 C 0.9905(13) 0.6281(12) 0.9766(5) 0.032(3) Uani 1 1 d .
C6 C 1.009(2) 0.6442(12) 0.8951(6) 0.047(4) Uani 1 1 d .
C7 C 0.1009(10) 0.8724(11) -0.0033(5) 0.028(3) Uani 1 1 d .
C8 C -0.0660(13) 0.8537(11) 0.0477(5) 0.030(3) Uani 1 1 d .
C9 C 0.1375(14) 0.8479(11) 0.0784(6) 0.034(3) Uani 1 1 d .
C10 C 0.5618(13) 0.6063(10) 0.0490(7) 0.037(4) Uani 1 1 d .
C11 C 0.3578(13) 0.5967(12) 0.0798(6) 0.036(3) Uani 1 1 d .
C12 C 0.3984(13) 0.6346(11) 0.0004(6) 0.035(3) Uani 1 1 d .
In1 In 0.82336(9) 0.84198(6) 0.21603(4) 0.0230(2) Uani 1 1 d .
In2 In 0.83040(9) 1.09010(7) 0.28262(4) 0.0260(2) Uani 1 1 d .
N1 N 0.4247(13) 0.9011(11) 0.9354(6) 0.042(3) Uani 1 1 d .
N2 N 0.6271(10) 0.8807(11) 0.9704(5) 0.037(3) Uani 1 1 d .
N3 N 0.6017(14) 0.9121(10) 0.8861(5) 0.044(3) Uani 1 1 d .
N4 N 0.7960(13) 0.8924(13) 0.9204(5) 0.049(4) Uani 1 1 d .
H4A H 0.8439 0.8812 0.9451 0.059 Uiso 1 1 calc R
H4B H 0.8269 0.9019 0.8916 0.059 Uiso 1 1 calc R
N5 N 0.4547(10) 0.8746(11) 1.0173(4) 0.036(3) Uani 1 1 d .
H5A H 0.5017 0.8650 1.0424 0.043 Uiso 1 1 calc R
H5B H 0.3758 0.8770 1.0209 0.043 Uiso 1 1 calc R
N6 N 0.4031(17) 0.9255(12) 0.8536(6) 0.058(4) Uani 1 1 d .
H6A H 0.4420 0.9616 0.8306 0.087 Uiso 1 1 calc R
H6B H 0.3355 0.9587 0.8631 0.087 Uiso 1 1 calc R
H6C H 0.3819 0.8649 0.8413 0.087 Uiso 1 1 calc R
N7 N 0.6982(15) 0.6527(12) 0.9257(7) 0.059(5) Uani 1 1 d .
H7A H 0.6646 0.6607 0.8973 0.071 Uiso 1 1 calc R
H7B H 0.6528 0.6496 0.9516 0.071 Uiso 1 1 calc R
N8 N 0.8686(11) 0.6353(10) 0.9752(5) 0.036(3) Uani 1 1 d .
N9 N 1.0709(13) 0.6309(11) 0.9377(4) 0.038(3) Uani 1 1 d .
N10 N 0.8889(17) 0.6496(12) 0.8899(6) 0.054(4) Uani 1 1 d .
N11 N 1.071(2) 0.6483(13) 0.8508(6) 0.068(5) Uani 1 1 d .
H11A H 1.0302 0.6539 0.8238 0.082 Uiso 1 1 calc R
H11B H 1.1505 0.6453 0.8502 0.082 Uiso 1 1 calc R
N12 N 1.0432(10) 0.6179(11) 1.0206(4) 0.034(3) Uani 1 1 d .
H12A H 0.9848 0.6130 1.0435 0.051 Uiso 1 1 calc R
H12B H 1.0903 0.6722 1.0268 0.051 Uiso 1 1 calc R
H12C H 1.0897 0.5618 1.0210 0.051 Uiso 1 1 calc R
N13 N 0.1420(10) 0.8858(11) -0.0484(4) 0.034(3) Uani 1 1 d .
H13A H 0.2203 0.8885 -0.0538 0.041 Uiso 1 1 calc R
H13B H 0.0907 0.8918 -0.0724 0.041 Uiso 1 1 calc R
N14 N -0.0263(10) 0.8718(10) 0.0017(4) 0.029(2) Uani 1 1 d .
N15 N -0.1842(13) 0.8500(11) 0.0571(5) 0.042(3) Uani 1 1 d .
H15A H -0.2066 0.7855 0.0623 0.063 Uiso 1 1 calc R
H15B H -0.2263 0.8749 0.0316 0.063 Uiso 1 1 calc R
H15C H -0.2004 0.8870 0.0838 0.063 Uiso 1 1 calc R
N16 N 0.1813(11) 0.8635(9) 0.0329(4) 0.031(2) Uani 1 1 d .
N17 N 0.2126(15) 0.8386(12) 0.1161(4) 0.046(4) Uani 1 1 d .
H17A H 0.2912 0.8425 0.1118 0.055 Uiso 1 1 calc R
H17B H 0.1832 0.8287 0.1450 0.055 Uiso 1 1 calc R
N18 N 0.0129(12) 0.8455(10) 0.0863(5) 0.038(3) Uani 1 1 d .
N19 N 0.3126(12) 0.6197(11) 0.0369(4) 0.037(3) Uani 1 1 d .
N20 N 0.3523(12) 0.6541(10) -0.0435(6) 0.041(3) Uani 1 1 d .
H20A H 0.4008 0.6614 -0.0683 0.050 Uiso 1 1 calc R
H20B H 0.2736 0.6596 -0.0474 0.050 Uiso 1 1 calc R
N21 N 0.5204(11) 0.6264(10) 0.0057(6) 0.040(3) Uani 1 1 d .
N22 N 0.6838(12) 0.6004(11) 0.0575(6) 0.047(3) Uani 1 1 d .
H22A H 0.7011 0.5413 0.0722 0.070 Uiso 1 1 calc R
H22B H 0.7069 0.6518 0.0769 0.070 Uiso 1 1 calc R
H22C H 0.7243 0.6042 0.0291 0.070 Uiso 1 1 calc R
N23 N 0.4823(11) 0.5813(9) 0.0868(5) 0.034(3) Uani 1 1 d .
N24 N 0.2864(14) 0.5837(11) 0.1194(6) 0.045(3) Uani 1 1 d .
H24A H 0.2075 0.5905 0.1169 0.054 Uiso 1 1 calc R
H24B H 0.3193 0.5685 0.1473 0.054 Uiso 1 1 calc R
O1 O 0.9818(10) 0.5808(8) 0.2119(5) 0.040(3) Uani 1 1 d .
O2 O 1.0081(10) 0.6021(8) 0.1230(4) 0.040(3) Uani 1 1 d .
O3 O 0.8057(9) 0.5976(7) 0.1592(3) 0.029(2) Uani 1 1 d .
O4 O 0.9430(9) 0.7408(7) 0.1735(3) 0.032(2) Uani 1 1 d .
O5 O 0.5497(9) 0.6907(8) 0.1754(4) 0.037(2) Uani 1 1 d .
O6 O 0.4896(10) 0.8211(9) 0.1192(5) 0.051(3) Uani 1 1 d .
O7 O 0.5083(12) 0.8612(9) 0.2058(6) 0.058(4) Uani 1 1 d .
O8 O 0.6914(9) 0.8273(7) 0.1567(4) 0.031(2) Uani 1 1 d .
O9 O 0.7444(10) 0.7189(8) 0.2529(3) 0.032(2) Uani 1 1 d .
O10 O 0.7361(8) 0.9689(8) 0.2483(5) 0.035(2) Uani 1 1 d .
O11 O 0.9667(9) 0.8469(8) 0.2707(3) 0.032(2) Uani 1 1 d .
O12 O 0.9210(15) 0.9479(10) 0.1699(4) 0.063(4) Uani 1 1 d .
O13 O 0.838(3) 1.1123(19) 0.1586(9) 0.116(7) Uani 1 1 d U
O14 O 1.097(2) 1.0764(16) 0.1602(8) 0.098(3) Uani 1 1 d U
O15 O 1.0253(15) 0.8346(11) 0.3562(6) 0.067(4) Uani 1 1 d U
O16 O 0.815(3) 0.822(2) 0.3380(10) 0.137(5) Uani 1 1 d U
O17 O 0.9286(10) 0.9838(9) 0.3293(4) 0.044(3) Uani 1 1 d U
O18 O 0.9738(8) 1.0766(8) 0.2295(4) 0.032(2) Uani 1 1 d .
O1S O 0.813(6) 0.126(4) 0.778(2) 0.32(2) Uani 1 1 d U
O2S O 0.1538(18) 0.2981(16) 0.2142(7) 0.097(5) Uani 1 1 d U
O3S O 0.173(2) 0.6209(19) 0.2872(9) 0.115(7) Uani 1 1 d U
O4S O 0.298(3) 0.510(2) 0.2168(12) 0.169(11) Uani 1 1 d U
S1 S 0.9389(3) 0.6272(3) 0.16792(12) 0.0279(7) Uani 1 1 d .
S2 S 0.5564(3) 0.8016(3) 0.16468(14) 0.0308(7) Uani 1 1 d .
S3 S 0.9530(7) 0.8732(4) 0.32347(14) 0.0635(15) Uani 1 1 d U
S4 S 0.9632(6) 1.0499(4) 0.17701(13) 0.0626(15) Uani 1 1 d U

loop_
_atom_site_aniso_label
_atom_site_aniso_U_11
_atom_site_aniso_U_22
_atom_site_aniso_U_33
_atom_site_aniso_U_23
_atom_site_aniso_U_13
_atom_site_aniso_U_12
C1 0.023(6) 0.028(7) 0.047(8) 0.009(6) -0.003(6) 0.000(5)
C2 0.048(8) 0.031(8) 0.035(7) 0.004(6) -0.003(7) -0.007(7)
C3 0.051(9) 0.024(8) 0.062(11) 0.020(7) -0.018(8) -0.008(6)
C4 0.060(10) 0.035(9) 0.062(11) -0.017(8) -0.043(10) 0.012(8)
C5 0.025(6) 0.035(8) 0.036(7) -0.008(6) -0.006(5) 0.000(6)
C6 0.087(14) 0.017(7) 0.037(8) -0.009(6) -0.012(9) 0.009(8)
C7 0.016(5) 0.034(7) 0.035(7) 0.001(6) 0.010(5) 0.000(5)
C8 0.028(6) 0.041(8) 0.021(6) -0.002(5) 0.012(5) 0.007(6)
C9 0.035(7) 0.025(8) 0.040(8) -0.010(6) -0.008(6) 0.004(5)
C10 0.027(6) 0.012(6) 0.072(11) 0.001(6) -0.012(7) -0.001(5)
C11 0.027(7) 0.041(9) 0.039(8) -0.001(6) -0.020(6) -0.003(5)
C12 0.034(7) 0.023(7) 0.047(8) 0.003(6) -0.006(6) -0.005(5)
In1 0.0281(4) 0.0214(4) 0.0194(4) -0.0027(3) 0.0039(4) -0.0038(3)
In2 0.0353(4) 0.0199(4) 0.0228(4) -0.0028(3) 0.0063(5) 0.0026(3)
N1 0.034(6) 0.038(8) 0.055(8) 0.013(6) -0.015(6) -0.006(5)
N2 0.015(4) 0.060(9) 0.036(6) 0.007(6) 0.007(4) 0.002(5)
N3 0.052(8) 0.040(8) 0.040(7) 0.008(6) -0.006(6) -0.012(6)
N4 0.034(7) 0.076(11) 0.039(7) -0.004(7) 0.012(6) 0.002(6)
N5 0.019(5) 0.052(8) 0.037(6) 0.000(6) -0.006(5) 0.003(5)
N6 0.077(11) 0.039(8) 0.058(9) -0.005(7) -0.028(9) 0.010(7)
N7 0.052(10) 0.057(10) 0.068(11) 0.008(8) -0.045(8) -0.003(7)
N8 0.025(5) 0.037(7) 0.046(7) 0.000(6) -0.010(5) 0.000(5)
N9 0.047(7) 0.042(8) 0.024(6) -0.001(5) 0.002(5) 0.005(6)
N10 0.072(11) 0.051(10) 0.039(8) -0.007(7) -0.021(8) 0.013(8)
N11 0.098(14) 0.066(12) 0.041(8) -0.008(8) 0.007(9) -0.002(10)
N12 0.026(5) 0.041(7) 0.035(6) 0.003(5) -0.011(5) 0.004(5)
N13 0.024(5) 0.054(8) 0.024(5) 0.008(5) 0.008(4) 0.001(5)
N14 0.026(5) 0.040(7) 0.022(5) 0.002(5) 0.008(4) -0.007(5)
N15 0.033(6) 0.062(9) 0.031(6) -0.003(6) 0.016(6) -0.012(6)
N16 0.028(5) 0.033(6) 0.033(6) 0.002(5) 0.003(5) 0.003(5)
N17 0.057(9) 0.068(11) 0.013(5) 0.000(5) 0.000(5) 0.013(7)
N18 0.030(6) 0.046(8) 0.037(7) -0.002(6) 0.002(5) 0.003(5)
N19 0.034(6) 0.046(7) 0.030(6) 0.001(5) -0.006(5) 0.009(6)
N20 0.027(6) 0.049(9) 0.047(7) 0.008(6) -0.007(5) -0.003(5)
N21 0.029(6) 0.024(6) 0.067(9) 0.007(6) -0.012(6) 0.000(5)
N22 0.025(6) 0.045(8) 0.070(10) 0.000(7) -0.017(7) -0.001(5)
N23 0.026(5) 0.028(7) 0.047(7) 0.002(5) -0.010(5) 0.006(4)
N24 0.041(7) 0.045(9) 0.048(8) -0.001(6) -0.006(6) -0.002(6)
O1 0.036(5) 0.051(7) 0.032(5) 0.015(5) -0.006(5) 0.005(5)
O2 0.042(6) 0.035(6) 0.042(6) -0.001(5) 0.023(5) 0.006(4)
O3 0.033(5) 0.031(5) 0.023(4) -0.006(4) 0.005(4) -0.014(4)
O4 0.042(5) 0.023(5) 0.033(5) -0.004(4) 0.015(4) 0.001(4)
O5 0.039(5) 0.029(5) 0.043(6) 0.008(4) -0.008(4) -0.010(4)
O6 0.036(6) 0.041(6) 0.076(9) 0.022(6) -0.029(6) -0.005(5)
O7 0.048(6) 0.039(7) 0.088(12) -0.030(7) 0.017(7) -0.001(5)
O8 0.032(5) 0.031(5) 0.031(5) 0.009(4) -0.004(4) 0.000(4)
O9 0.040(5) 0.021(5) 0.036(5) -0.002(4) 0.015(4) -0.014(3)
O10 0.030(4) 0.023(5) 0.053(6) -0.011(4) 0.009(5) -0.002(4)
O11 0.034(5) 0.045(6) 0.016(4) -0.014(4) -0.006(3) 0.008(4)
O12 0.108(11) 0.043(7) 0.037(6) -0.020(5) 0.044(7) -0.037(7)
O13 0.117(7) 0.116(7) 0.116(7) 0.000(2) -0.002(2) 0.000(2)
O14 0.094(3) 0.101(4) 0.099(4) -0.001(2) 0.006(2) -0.005(2)
O15 0.068(4) 0.066(4) 0.066(4) 0.000(2) -0.002(2) 0.001(2)
O16 0.139(5) 0.136(5) 0.135(5) -0.001(2) 0.000(2) 0.002(2)
O17 0.047(3) 0.043(3) 0.042(3) -0.0006(19) -0.0015(19) 0.0016(19)
O18 0.019(4) 0.038(6) 0.040(6) -0.014(4) 0.006(4) 0.001(4)
O1S 0.32(2) 0.32(2) 0.32(2) 0.0000(9) 0.0008(9) 0.0000(9)
O2S 0.097(6) 0.098(6) 0.096(6) 0.000(2) -0.001(2) 0.001(2)
O3S 0.115(7) 0.116(7) 0.115(7) -0.0004(10) 0.0002(10) -0.0001(10)
O4S 0.169(11) 0.169(11) 0.169(11) -0.0001(10) 0.0004(10) -0.0001(10)
S1 0.0315(14) 0.0254(18) 0.0269(14) 0.0029(12) 0.0092(12) 0.0038(12)
S2 0.0270(14) 0.0235(18) 0.0419(18) 0.0028(14) -0.0035(13) 0.0020(12)
S3 0.141(5) 0.030(2) 0.0192(16) -0.0020(15) -0.012(2) 0.026(3)
S4 0.128(4) 0.044(3) 0.0151(15) -0.0022(15) 0.014(2) -0.045(3)

loop_
_atom_type_symbol
_atom_type_description
_atom_type_scat_dispersion_real
_atom_type_scat_dispersion_imag
_atom_type_scat_source
C C 0.0033 0.0016 'International Tables Vol C Tables 4.2.6.8 and 6.1.1.4'
N N 0.0061 0.0033 'International Tables Vol C Tables 4.2.6.8 and 6.1.1.4'
O O 0.0106 0.0060 'International Tables Vol C Tables 4.2.6.8 and 6.1.1.4'
S S 0.1246 0.1234 'International Tables Vol C Tables 4.2.6.8 and 6.1.1.4'
In In -0.7276 1.3100 'International Tables Vol C Tables 4.2.6.8 and 6.1.1.4'
H H 0.0000 0.0000 'International Tables Vol C Tables 4.2.6.8 and 6.1.1.4'

loop_
_geom_angle_atom_site_label_1
_geom_angle_atom_site_label_2
_geom_angle_atom_site_label_3
_geom_angle
_geom_angle_site_symmetry_1
_geom_angle_site_symmetry_3
N5 C1 N2 118.2(14) . .
N5 C1 N1 118.5(13) . .
N2 C1 N1 123.3(15) . .
N2 C2 N4 119.7(15) . .
N2 C2 N3 122.8(16) . .
N4 C2 N3 117.6(15) . .
N6 C3 N1 118.2(18) . .
N6 C3 N3 121.7(19) . .
N1 C3 N3 120.1(16) . .
N7 C4 N10 120.3(17) . .
N7 C4 N8 118(2) . .
N10 C4 N8 121.3(17) . .
N8 C5 N12 117.3(14) . .
N8 C5 N9 127.6(14) . .
N12 C5 N9 115.2(12) . .
N10 C6 N9 126.0(18) . .
N10 C6 N11 112.8(18) . .
N9 C6 N11 121(2) . .
N13 C7 N16 118.9(11) . .
N13 C7 N14 115.6(12) . .
N16 C7 N14 125.5(12) . .
N15 C8 N14 120.2(14) . .
N15 C8 N18 117.5(12) . .
N14 C8 N18 122.1(12) . .
N17 C9 N16 121.0(14) . .
N17 C9 N18 118.9(15) . .
N16 C9 N18 120.0(14) . .
N21 C10 N22 120.7(17) . .
N21 C10 N23 120.9(13) . .
N22 C10 N23 118.2(16) . .
N19 C11 N24 122.3(14) . .
N19 C11 N23 121.7(15) . .
N24 C11 N23 115.9(14) . .
N20 C12 N21 119.1(15) . .
N20 C12 N19 115.3(13) . .
N21 C12 N19 125.5(15) . .
O9 In1 O10 103.0(4) . .
O9 In1 O11 89.2(4) . .
O10 In1 O11 90.7(4) . .
O9 In1 O12 169.5(4) . .
O10 In1 O12 87.5(5) . .
O11 In1 O12 91.7(5) . .
O9 In1 O8 91.1(4) . .
O10 In1 O8 94.9(4) . .
O11 In1 O8 174.2(4) . .
O12 In1 O8 87.0(5) . .
O9 In1 O4 91.7(4) . .
O10 In1 O4 165.2(4) . .
O11 In1 O4 87.5(4) . .
O12 In1 O4 77.9(4) . .
O8 In1 O4 86.7(4) . .
O10 In2 O9 102.4(5) . 2_655
O10 In2 O18 89.4(4) . .
O9 In2 O18 92.1(4) 2_655 .
O10 In2 O17 90.7(4) . .
O9 In2 O17 166.8(4) 2_655 .
O18 In2 O17 89.2(4) . .
O10 In2 O3 91.6(4) . 2_655
O9 In2 O3 92.1(3) 2_655 2_655
O18 In2 O3 175.3(4) . 2_655
O17 In2 O3 86.2(4) . 2_655
O10 In2 O5 168.4(4) . 2_655
O9 In2 O5 89.0(4) 2_655 2_655
O18 In2 O5 88.4(4) . 2_655
O17 In2 O5 77.9(4) . 2_655
O3 In2 O5 89.7(4) 2_655 2_655
C3 N1 C1 117.8(14) . .
C2 N2 C1 117.0(14) . .
C3 N3 C2 119.0(15) . .
C2 N4 H4A 120.0 . .
C2 N4 H4B 120.0 . .
H4A N4 H4B 120.0 . .
C1 N5 H5A 120.0 . .
C1 N5 H5B 120.0 . .
H5A N5 H5B 120.0 . .
C3 N6 H6A 109.5 . .
C3 N6 H6B 109.5 . .
H6A N6 H6B 109.5 . .
C3 N6 H6C 109.5 . .
H6A N6 H6C 109.5 . .
H6B N6 H6C 109.5 . .
C4 N7 H7A 120.0 . .
C4 N7 H7B 120.0 . .
H7A N7 H7B 120.0 . .
C5 N8 C4 115.5(15) . .
C6 N9 C5 110.7(15) . .
C6 N10 C4 118.9(16) . .
C6 N11 H11A 120.0 . .
C6 N11 H11B 120.0 . .
H11A N11 H11B 120.0 . .
C5 N12 H12A 109.5 . .
C5 N12 H12B 109.5 . .
H12A N12 H12B 109.5 . .
C5 N12 H12C 109.5 . .
H12A N12 H12C 109.5 . .
H12B N12 H12C 109.5 . .
C7 N13 H13A 120.0 . .
C7 N13 H13B 120.0 . .
H13A N13 H13B 120.0 . .
C8 N14 C7 114.4(12) . .
C8 N15 H15A 109.5 . .
C8 N15 H15B 109.5 . .
H15A N15 H15B 109.5 . .
C8 N15 H15C 109.5 . .
H15A N15 H15C 109.5 . .
H15B N15 H15C 109.5 . .
C7 N16 C9 118.0(12) . .
C9 N17 H17A 120.0 . .
C9 N17 H17B 120.0 . .
H17A N17 H17B 120.0 . .
C8 N18 C9 119.7(13) . .
C11 N19 C12 115.4(13) . .
C12 N20 H20A 120.0 . .
C12 N20 H20B 120.0 . .
H20A N20 H20B 120.0 . .
C10 N21 C12 117.3(16) . .
C10 N22 H22A 109.5 . .
C10 N22 H22B 109.5 . .
H22A N22 H22B 109.5 . .
C10 N22 H22C 109.5 . .
H22A N22 H22C 109.5 . .
H22B N22 H22C 109.5 . .
C11 N23 C10 118.3(13) . .
C11 N24 H24A 120.0 . .
C11 N24 H24B 120.0 . .
H24A N24 H24B 120.0 . .
S1 O3 In2 123.2(5) . 2_645
S1 O4 In1 129.8(5) . .
S2 O5 In2 131.9(6) . 2_645
S2 O8 In1 123.3(6) . .
In1 O9 In2 123.9(4) . 2_645
In1 O10 In2 124.3(4) . .
S3 O11 In1 127.1(6) . .
S4 O12 In1 133.1(6) . .
S3 O17 In2 130.9(7) . .
S4 O18 In2 128.4(6) . .
O1 S1 O2 116.0(7) . .
O1 S1 O4 109.3(7) . .
O2 S1 O4 107.0(6) . .
O1 S1 O3 109.4(6) . .
O2 S1 O3 107.4(7) . .
O4 S1 O3 107.4(6) . .
O6 S2 O7 112.3(9) . .
O6 S2 O5 108.3(7) . .
O7 S2 O5 110.8(7) . .
O6 S2 O8 108.5(7) . .
O7 S2 O8 109.6(7) . .
O5 S2 O8 107.0(6) . .
O15 S3 O17 114.7(9) . .
O15 S3 O11 121.0(9) . .
O17 S3 O11 110.4(7) . .
O15 S3 O16 102.5(13) . .
O17 S3 O16 102.0(11) . .
O11 S3 O16 103.0(11) . .
O12 S4 O18 112.2(7) . .
O12 S4 O14 117.8(10) . .
O18 S4 O14 99.3(9) . .
O12 S4 O13 99.2(12) . .
O18 S4 O13 103.7(10) . .
O14 S4 O13 124.1(12) . .

loop_
_geom_bond_atom_site_label_1
_geom_bond_atom_site_label_2
_geom_bond_distance
_geom_bond_site_symmetry_2
C1 N5 1.277(19) .
C1 N2 1.358(16) .
C1 N1 1.37(2) .
C2 N2 1.305(19) .
C2 N4 1.34(2) .
C2 N3 1.36(2) .
C3 N6 1.30(2) .
C3 N1 1.34(3) .
C3 N3 1.37(2) .
C4 N7 1.31(3) .
C4 N10 1.32(3) .
C4 N8 1.36(2) .
C5 N8 1.323(18) .
C5 N12 1.331(17) .
C5 N9 1.371(19) .
C6 N10 1.31(3) .
C6 N9 1.35(2) .
C6 N11 1.38(3) .
C7 N13 1.315(16) .
C7 N16 1.317(18) .
C7 N14 1.382(15) .
C8 N15 1.305(18) .
C8 N14 1.344(16) .
C8 N18 1.355(19) .
C9 N17 1.31(2) .
C9 N16 1.34(2) .
C9 N18 1.37(2) .
C10 N21 1.29(2) .
C10 N22 1.341(18) .
C10 N23 1.38(2) .
C11 N19 1.297(18) .
C11 N24 1.34(2) .
C11 N23 1.374(18) .
C12 N20 1.32(2) .
C12 N21 1.331(19) .
C12 N19 1.37(2) .
In1 O9 2.081(9) .
In1 O10 2.103(10) .
In1 O11 2.145(9) .
In1 O12 2.149(11) .
In1 O8 2.158(10) .
In1 O4 2.184(9) .
In2 O10 2.104(11) .
In2 O9 2.104(10) 2_655
In2 O18 2.128(9) .
In2 O17 2.161(11) .
In2 O3 2.165(9) 2_655
In2 O5 2.170(10) 2_655
N4 H4A 0.8600 .
N4 H4B 0.8600 .
N5 H5A 0.8600 .
N5 H5B 0.8600 .
N6 H6A 0.8900 .
N6 H6B 0.8900 .
N6 H6C 0.8900 .
N7 H7A 0.8600 .
N7 H7B 0.8600 .
N11 H11A 0.8600 .
N11 H11B 0.8600 .
N12 H12A 0.8900 .
N12 H12B 0.8900 .
N12 H12C 0.8900 .
N13 H13A 0.8600 .
N13 H13B 0.8600 .
N15 H15A 0.8900 .
N15 H15B 0.8900 .
N15 H15C 0.8900 .
N17 H17A 0.8600 .
N17 H17B 0.8600 .
N20 H20A 0.8600 .
N20 H20B 0.8600 .
N22 H22A 0.8900 .
N22 H22B 0.8900 .
N22 H22C 0.8900 .
N24 H24A 0.8600 .
N24 H24B 0.8600 .
O1 S1 1.419(12) .
O2 S1 1.470(10) .
O3 S1 1.510(10) .
O3 In2 2.165(9) 2_645
O4 S1 1.495(10) .
O5 S2 1.482(11) .
O5 In2 2.171(10) 2_645
O6 S2 1.453(12) .
O7 S2 1.459(13) .
O8 S2 1.514(10) .
O9 In2 2.104(10) 2_645
O11 S3 1.482(9) .
O12 S4 1.424(12) .
O13 S4 1.66(3) .
O14 S4 1.56(2) .
O15 S3 1.286(16) .
O16 S3 1.68(3) .
O17 S3 1.480(12) .
O18 S4 1.474(10) .

loop_
_geom_torsion_atom_site_label_1
_geom_torsion_atom_site_label_2
_geom_torsion_atom_site_label_3
_geom_torsion_atom_site_label_4
_geom_torsion
_geom_torsion_site_symmetry_1
_geom_torsion_site_symmetry_4
N6 C3 N1 C1 178.5(15) . .
N3 C3 N1 C1 -3(2) . .
N5 C1 N1 C3 179.6(15) . .
N2 C1 N1 C3 0(2) . .
N4 C2 N2 C1 179.5(16) . .
N3 C2 N2 C1 -1(2) . .
N5 C1 N2 C2 -177.7(15) . .
N1 C1 N2 C2 2(2) . .
N6 C3 N3 C2 -178.1(15) . .
N1 C3 N3 C2 3(2) . .
N2 C2 N3 C3 -1(2) . .
N4 C2 N3 C3 178.2(15) . .
N12 C5 N8 C4 -179.7(15) . .
N9 C5 N8 C4 1(2) . .
N7 C4 N8 C5 -179.9(15) . .
N10 C4 N8 C5 -2(2) . .
N10 C6 N9 C5 -3(2) . .
N11 C6 N9 C5 -179.3(16) . .
N8 C5 N9 C6 1(2) . .
N12 C5 N9 C6 -178.2(14) . .
N9 C6 N10 C4 2(3) . .
N11 C6 N10 C4 179.0(16) . .
N7 C4 N10 C6 178.4(16) . .
N8 C4 N10 C6 0(3) . .
N15 C8 N14 C7 -179.2(15) . .
N18 C8 N14 C7 5(2) . .
N13 C7 N14 C8 177.3(13) . .
N16 C7 N14 C8 -4(2) . .
N13 C7 N16 C9 -178.7(14) . .
N14 C7 N16 C9 3(2) . .
N17 C9 N16 C7 -179.8(14) . .
N18 C9 N16 C7 -2(2) . .
N15 C8 N18 C9 179.3(15) . .
N14 C8 N18 C9 -5(2) . .
N17 C9 N18 C8 -179.1(14) . .
N16 C9 N18 C8 3(2) . .
N24 C11 N19 C12 177.4(15) . .
N23 C11 N19 C12 -4(2) . .
N20 C12 N19 C11 177.6(15) . .
N21 C12 N19 C11 1(2) . .
N22 C10 N21 C12 -177.7(14) . .
N23 C10 N21 C12 8(2) . .
N20 C12 N21 C10 -179.4(14) . .
N19 C12 N21 C10 -3(2) . .
N19 C11 N23 C10 10(2) . .
N24 C11 N23 C10 -171.8(13) . .
N21 C10 N23 C11 -12(2) . .
N22 C10 N23 C11 173.9(14) . .
O9 In1 O4 S1 12.1(8) . .
O10 In1 O4 S1 -175.5(13) . .
O11 In1 O4 S1 101.2(8) . .
O12 In1 O4 S1 -166.5(9) . .
O8 In1 O4 S1 -78.9(8) . .
O9 In1 O8 S2 39.2(7) . .
O10 In1 O8 S2 -64.0(7) . .
O11 In1 O8 S2 132(4) . .
O12 In1 O8 S2 -151.2(7) . .
O4 In1 O8 S2 130.8(7) . .
O10 In1 O9 In2 130.6(6) . 2_645
O11 In1 O9 In2 -138.9(6) . 2_645
O12 In1 O9 In2 -44(3) . 2_645
O8 In1 O9 In2 35.3(6) . 2_645
O4 In1 O9 In2 -51.4(6) . 2_645
O9 In1 O10 In2 123.3(7) . .
O11 In1 O10 In2 34.0(7) . .
O12 In1 O10 In2 -57.7(8) . .
O8 In1 O10 In2 -144.4(7) . .
O4 In1 O10 In2 -49(2) . .
O9 In2 O10 In1 127.7(7) 2_655 .
O18 In2 O10 In1 35.7(7) . .
O17 In2 O10 In1 -53.5(7) . .
O3 In2 O10 In1 -139.8(7) 2_655 .
O5 In2 O10 In1 -43(2) 2_655 .
O9 In1 O11 S3 -66.4(8) . .
O10 In1 O11 S3 36.7(8) . .
O12 In1 O11 S3 124.1(8) . .
O8 In1 O11 S3 -159(3) . .
O4 In1 O11 S3 -158.1(8) . .
O9 In1 O12 S4 -154(2) . .
O10 In1 O12 S4 31.4(15) . .
O11 In1 O12 S4 -59.2(15) . .
O8 In1 O12 S4 126.4(15) . .
O4 In1 O12 S4 -146.3(16) . .
O10 In2 O17 S3 20.8(9) . .
O9 In2 O17 S3 -164.3(13) 2_655 .
O18 In2 O17 S3 -68.6(9) . .
O3 In2 O17 S3 112.4(9) 2_655 .
O5 In2 O17 S3 -157.1(10) 2_655 .
O10 In2 O18 S4 35.4(8) . .
O9 In2 O18 S4 -67.0(8) 2_655 .
O17 In2 O18 S4 126.1(8) . .
O3 In2 O18 S4 138(4) 2_655 .
O5 In2 O18 S4 -156.0(8) 2_655 .
In1 O4 S1 O1 -73.6(9) . .
In1 O4 S1 O2 160.0(8) . .
In1 O4 S1 O3 45.0(9) . .
In2 O3 S1 O1 41.1(9) 2_645 .
In2 O3 S1 O2 167.7(6) 2_645 .
In2 O3 S1 O4 -77.5(7) 2_645 .
In2 O5 S2 O6 154.8(9) 2_645 .
In2 O5 S2 O7 -81.5(10) 2_645 .
In2 O5 S2 O8 38.0(10) 2_645 .
In1 O8 S2 O6 166.9(7) . .
In1 O8 S2 O7 43.8(10) . .
In1 O8 S2 O5 -76.4(8) . .
In2 O17 S3 O15 173.6(10) . .
In2 O17 S3 O11 32.6(12) . .
In2 O17 S3 O16 -76.3(13) . .
In1 O11 S3 O15 150.2(10) . .
In1 O11 S3 O17 -71.6(10) . .
In1 O11 S3 O16 36.7(13) . .
In1 O12 S4 O18 20.4(18) . .
In1 O12 S4 O14 134.8(14) . .
In1 O12 S4 O13 -88.6(16) . .
In2 O18 S4 O12 -65.7(12) . .
In2 O18 S4 O14 169.0(10) . .
In2 O18 S4 O13 40.4(12) . .
